data_4073504
loop_
_publ_author_name
'Field, Leslie D.'
'Magill, Alison M.'
'Shearer, Timothy K.'
'Dalgarno, Scott J.'
'Turner, Peter'

_publ_section_title
;
 Mono- and Bis-acetylidoruthenium(II) Complexes by Controlled Metathesis
 of Methylruthenium Complexes with Acetylenes
;
_journal_issue 19
_journal_name_full Organometallics
_journal_page_first 4776
_journal_paper_doi 10.1021/om7004063
_journal_volume 26
_journal_year 2007
_chemical_formula_sum 'C14 H38 P4 Ru'
_chemical_formula_weight 431.39
_chemical_name_systematic
; 
 ? 
;
_space_group_IT_number 14
_symmetry_cell_setting monoclinic
_symmetry_Int_Tables_number 14
_symmetry_space_group_name_Hall '-P 2ybc'
_symmetry_space_group_name_H-M 'P 1 21/c 1'
_atom_sites_solution_hydrogens geom
_atom_sites_solution_primary direct
_atom_sites_solution_secondary difmap
_audit_creation_method SHELXL-97
_cell_angle_alpha 90.00
_cell_angle_beta 93.952(4)
_cell_angle_gamma 90.00
_cell_formula_units_Z 4
_cell_length_a 12.825(3)
_cell_length_b 12.607(3)
_cell_length_c 13.035(4)
_cell_measurement_reflns_used 1003
_cell_measurement_temperature 150(2)
_cell_measurement_theta_max 28.2
_cell_measurement_theta_min 2.7
_cell_volume 2102.5(10)
_computing_cell_refinement 'SAINT (Bruker,1995)'
_computing_data_collection 'SMART (Bruker,1995)'
_computing_data_reduction 'SAINT and XPREP (Bruker 1995)'
_computing_molecular_graphics
;
  xtal 3.6 (Hall,du Boulay, D.J. & Olthof-Hazekamp, R. 1999)
  ORTEPII  (Johnson,C.K., 1976). 
  WinGX (Farrugia, 1999)
;
_computing_structure_refinement 'SHELXL-97 (Sheldrick, 1997)'
_computing_structure_solution 'SIR97 (Altomare, et. al. 1997)'
_diffrn_ambient_temperature 150(2)
_diffrn_crystal_treatment
;
attached with Exxon Paratone N, to a short length 
of fibre supported on a thin piece of copper wire 
inserted in a copper mounting pin.  The crystal was 
quenched in a cold nitrogen gas stream from an 
Oxford Cryosystems Cryostream. 
;
_diffrn_measured_fraction_theta_full 0.964
_diffrn_measured_fraction_theta_max 0.964
_diffrn_measurement_device_type 'Bruker SMART 1000 CCD'
_diffrn_measurement_method \w
_diffrn_radiation_monochromator graphite
_diffrn_radiation_source 'sealed tube'
_diffrn_radiation_type MoK\a
_diffrn_radiation_wavelength 0.71073
_diffrn_reflns_av_R_equivalents 0.0528
_diffrn_reflns_av_sigmaI/netI 0.0305
_diffrn_reflns_limit_h_max 17
_diffrn_reflns_limit_h_min -16
_diffrn_reflns_limit_k_max 16
_diffrn_reflns_limit_k_min -16
_diffrn_reflns_limit_l_max 16
_diffrn_reflns_limit_l_min -17
_diffrn_reflns_number 20479
_diffrn_reflns_theta_full 28.35
_diffrn_reflns_theta_max 28.35
_diffrn_reflns_theta_min 1.59
_diffrn_standards_decay_% 0.25
_diffrn_standards_number 277
_exptl_absorpt_coefficient_mu 1.040
_exptl_absorpt_correction_T_max 0.765
_exptl_absorpt_correction_T_min 0.632
_exptl_absorpt_correction_type gaussian
_exptl_absorpt_process_details
;
  Gaussian (Coppens et al., 1965) 
  XPREP  (Bruker, 1995)
;
_exptl_crystal_colour yellow
_exptl_crystal_density_diffrn 1.363
_exptl_crystal_density_method 'not measured'
_exptl_crystal_description prism
_exptl_crystal_F_000 904
_exptl_crystal_size_max 0.410
_exptl_crystal_size_mid 0.378
_exptl_crystal_size_min 0.265
_refine_diff_density_max 1.447
_refine_diff_density_min -0.889
_refine_diff_density_rms 0.143
_refine_ls_extinction_method none
_refine_ls_goodness_of_fit_ref 1.225
_refine_ls_hydrogen_treatment constr
_refine_ls_matrix_type full
_refine_ls_number_parameters 194
_refine_ls_number_reflns 5056
_refine_ls_number_restraints 0
_refine_ls_restrained_S_all 1.225
_refine_ls_R_factor_all 0.0492
_refine_ls_R_factor_gt 0.0449
_refine_ls_shift/su_max 0.005
_refine_ls_shift/su_mean 0.000
_refine_ls_structure_factor_coef Fsqd
_refine_ls_weighting_details 'calc w=1/[\s^2^(Fo^2^)+(0.04P)^2^+5.0P] where P=(Fo^2^+2Fc^2^)/3'
_refine_ls_weighting_scheme calc
_refine_ls_wR_factor_gt 0.1203
_refine_ls_wR_factor_ref 0.1237
_reflns_number_gt 4495
_reflns_number_total 5058
_reflns_threshold_expression >2sigma(I)
_cod_data_source_file om7004063-file002.cif
_cod_data_source_block ldf05pt2
_cod_depositor_comments
;
The following automatic conversions were performed:
'_atom_site_symetry_multiplicity' tag replaced with
'_atom_site_symmetry_multiplicity'.

Automatic conversion script
Id: cif_correct_tags 1440 2010-10-19 06:21:57Z saulius 
;
_cod_original_cell_volume 2102.7(10)
_cod_original_sg_symbol_H-M 'P 21/c     '
_cod_database_code 4073504

loop_
_symmetry_equiv_pos_as_xyz
'x, y, z'
'-x, y+1/2, -z+1/2'
'-x, -y, -z'
'x, -y-1/2, z-1/2'

loop_
_atom_site_label
_atom_site_type_symbol
_atom_site_fract_x
_atom_site_fract_y
_atom_site_fract_z
_atom_site_U_iso_or_equiv
_atom_site_adp_type
_atom_site_occupancy
_atom_site_symmetry_multiplicity
_atom_site_calc_flag
_atom_site_refinement_flags
_atom_site_disorder_assembly
_atom_site_disorder_group
Ru1 Ru 0.5000 0.5000 0.0000 0.01712(11) Uani 1 2 d S . .
P1 P 0.33011(7) 0.48213(8) 0.03982(8) 0.0260(2) Uani 0.95 1 d P A 1
P2 P 0.50859(10) 0.62423(8) 0.12798(8) 0.0243(2) Uani 0.95 1 d P A 1
C1 C 0.4508(3) 0.6237(3) -0.1164(3) 0.0302(7) Uani 1 1 d . A 1
H1A H 0.4612 0.5969 -0.1855 0.045 Uiso 1 1 calc R A 1
H1B H 0.4929 0.6878 -0.1035 0.045 Uiso 1 1 calc R A 1
H1C H 0.3768 0.6406 -0.1111 0.045 Uiso 1 1 calc R A 1
C2 C 0.5147(5) 0.7654(3) 0.0975(4) 0.0583(13) Uani 1 1 d . A 1
H2A H 0.4574 0.7837 0.0470 0.087 Uiso 1 1 calc R A 1
H2B H 0.5817 0.7813 0.0689 0.087 Uiso 1 1 calc R A 1
H2C H 0.5084 0.8071 0.1602 0.087 Uiso 1 1 calc R A 1
C3 C 0.6101(5) 0.6203(5) 0.2337(4) 0.0748(19) Uani 1 1 d . A 1
H3A H 0.5906 0.6673 0.2890 0.112 Uiso 1 1 calc R A 1
H3B H 0.6767 0.6438 0.2088 0.112 Uiso 1 1 calc R A 1
H3C H 0.6174 0.5476 0.2598 0.112 Uiso 1 1 calc R A 1
C4 C 0.3917(4) 0.6161(4) 0.1989(4) 0.0593(14) Uani 1 1 d . A 1
H4A H 0.4016 0.5612 0.2530 0.071 Uiso 1 1 calc R A 1
H4B H 0.3801 0.6849 0.2329 0.071 Uiso 1 1 calc R A 1
C5 C 0.2996(4) 0.5895(4) 0.1298(4) 0.0572(13) Uani 1 1 d . A 1
H5A H 0.2764 0.6533 0.0902 0.069 Uiso 1 1 calc R A 1
H5B H 0.2417 0.5667 0.1712 0.069 Uiso 1 1 calc R A 1
C6 C 0.2197(4) 0.5006(4) -0.0533(5) 0.0573(14) Uani 1 1 d . A 1
H6A H 0.2156 0.4407 -0.1012 0.086 Uiso 1 1 calc R A 1
H6B H 0.2289 0.5665 -0.0914 0.086 Uiso 1 1 calc R A 1
H6C H 0.1552 0.5045 -0.0174 0.086 Uiso 1 1 calc R A 1
C7 C 0.2872(3) 0.3618(4) 0.1024(4) 0.0498(11) Uani 1 1 d . A 1
H7A H 0.2116 0.3653 0.1092 0.075 Uiso 1 1 calc R A 1
H7B H 0.3236 0.3556 0.1708 0.075 Uiso 1 1 calc R A 1
H7C H 0.3033 0.2999 0.0609 0.075 Uiso 1 1 calc R A 1
Ru2 Ru 0.0000 0.5000 0.5000 0.01775(11) Uani 1 2 d S . 1
P3 P -0.01350(9) 0.60663(10) 0.64121(9) 0.0263(2) Uani 0.90 1 d P B 1
P4 P 0.16921(7) 0.55814(8) 0.50856(8) 0.0251(2) Uani 0.90 1 d P B 1
C8 C 0.0517(3) 0.3659(3) 0.6022(3) 0.0346(8) Uani 1 1 d . C 1
H8A H 0.0083 0.3633 0.6612 0.052 Uiso 1 1 calc R C 1
H8B H 0.1250 0.3762 0.6266 0.052 Uiso 1 1 calc R C 1
H8C H 0.0445 0.2992 0.5638 0.052 Uiso 1 1 calc R C 1
C9 C -0.0224(4) 0.5451(5) 0.7688(3) 0.0523(11) Uani 1 1 d . B 1
H9A H 0.0401 0.5020 0.7855 0.078 Uiso 1 1 calc R B 1
H9B H -0.0847 0.5000 0.7679 0.078 Uiso 1 1 calc R B 1
H9C H -0.0272 0.6007 0.8208 0.078 Uiso 1 1 calc R B 1
C10 C -0.1157(4) 0.7057(5) 0.6485(4) 0.0648(15) Uani 1 1 d . B 1
H10A H -0.1010 0.7497 0.7097 0.097 Uiso 1 1 calc R B 1
H10B H -0.1832 0.6702 0.6527 0.097 Uiso 1 1 calc R B 1
H10C H -0.1178 0.7505 0.5869 0.097 Uiso 1 1 calc R B 1
C11 C 0.1054(4) 0.6854(4) 0.6650(3) 0.0465(10) Uani 1 1 d . B 1
H11A H 0.1010 0.7505 0.6224 0.056 Uiso 1 1 calc R B 1
H11B H 0.1134 0.7066 0.7382 0.056 Uiso 1 1 calc R B 1
C12 C 0.1995(3) 0.6185(4) 0.6376(3) 0.0420(9) Uani 1 1 d . B 1
H12A H 0.2134 0.5621 0.6897 0.050 Uiso 1 1 calc R B 1
H12B H 0.2625 0.6637 0.6366 0.050 Uiso 1 1 calc R B 1
C13 C 0.2822(3) 0.4723(4) 0.5017(4) 0.0482(10) Uani 1 1 d . B 1
H13A H 0.2855 0.4461 0.4312 0.072 Uiso 1 1 calc R B 1
H13B H 0.2762 0.4121 0.5486 0.072 Uiso 1 1 calc R B 1
H13C H 0.3459 0.5123 0.5217 0.072 Uiso 1 1 calc R B 1
C14 C 0.2078(3) 0.6638(3) 0.4225(3) 0.0401(9) Uani 1 1 d . B 1
H14A H 0.2807 0.6836 0.4404 0.060 Uiso 1 1 calc R B 1
H14B H 0.1627 0.7257 0.4299 0.060 Uiso 1 1 calc R B 1
H14C H 0.2006 0.6386 0.3513 0.060 Uiso 1 1 calc R B 1
P1B P 0.3320(11) 0.4402(12) -0.0095(12) 0.014(2) Uiso 0.05 1 d P A 2
P2B P 0.476(3) 0.609(3) 0.142(3) 0.048(9) Uiso 0.05 1 d P A 2
P3B P 0.1699(6) 0.5187(6) 0.4568(7) 0.0152(13) Uiso 0.10 1 d P D 2
P4B P 0.0073(10) 0.6320(10) 0.6123(10) 0.033(3) Uiso 0.10 1 d P E 2

loop_
_atom_site_aniso_label
_atom_site_aniso_U_11
_atom_site_aniso_U_22
_atom_site_aniso_U_33
_atom_site_aniso_U_23
_atom_site_aniso_U_13
_atom_site_aniso_U_12
Ru1 0.01681(17) 0.01577(17) 0.01894(19) -0.00001(11) 0.00238(12) 0.00071(10)
P1 0.0197(4) 0.0261(4) 0.0329(5) -0.0006(4) 0.0066(3) -0.0006(3)
P2 0.0267(5) 0.0232(5) 0.0233(5) -0.0057(3) 0.0029(4) 0.0008(4)
C1 0.0357(18) 0.0275(16) 0.0272(16) 0.0083(13) 0.0016(13) 0.0028(14)
C2 0.094(4) 0.027(2) 0.056(3) -0.0106(19) 0.019(3) -0.007(2)
C3 0.090(4) 0.068(4) 0.061(3) -0.031(3) -0.034(3) 0.024(3)
C4 0.065(3) 0.062(3) 0.055(3) -0.023(2) 0.031(2) -0.011(2)
C5 0.041(2) 0.055(3) 0.079(4) -0.024(3) 0.025(2) -0.001(2)
C6 0.027(2) 0.065(3) 0.079(4) 0.016(2) -0.008(2) -0.0020(18)
C7 0.035(2) 0.045(2) 0.072(3) 0.020(2) 0.018(2) -0.0044(18)
Ru2 0.01799(18) 0.01581(18) 0.01931(19) 0.00004(11) 0.00029(12) 0.00020(11)
P3 0.0254(5) 0.0314(5) 0.0219(5) -0.0082(4) 0.0007(4) 0.0034(4)
P4 0.0218(4) 0.0290(5) 0.0247(5) 0.0034(4) 0.0017(3) -0.0024(3)
C8 0.0337(18) 0.0345(19) 0.0359(19) 0.0136(15) 0.0046(15) 0.0050(15)
C9 0.052(3) 0.074(3) 0.032(2) -0.008(2) 0.0106(18) -0.009(2)
C10 0.061(3) 0.074(4) 0.058(3) -0.033(3) -0.009(2) 0.029(3)
C11 0.054(2) 0.044(2) 0.042(2) -0.0167(19) 0.0085(19) -0.0130(19)
C12 0.037(2) 0.054(2) 0.034(2) -0.0028(18) -0.0022(15) -0.0136(18)
C13 0.0286(19) 0.051(2) 0.065(3) 0.003(2) 0.0037(19) 0.0054(18)
C14 0.0368(19) 0.047(2) 0.037(2) 0.0107(17) 0.0041(16) -0.0132(17)

loop_
_atom_type_symbol
_atom_type_description
_atom_type_scat_dispersion_real
_atom_type_scat_dispersion_imag
_atom_type_scat_source
C C 0.0033 0.0016 'International Tables Vol C Tables 4.2.6.8 and 6.1.1.4'
H H 0.0000 0.0000 'International Tables Vol C Tables 4.2.6.8 and 6.1.1.4'
P P 0.1023 0.0942 'International Tables Vol C Tables 4.2.6.8 and 6.1.1.4'
Ru Ru -1.2594 0.8363 'International Tables Vol C Tables 4.2.6.8 and 6.1.1.4'

loop_
_geom_angle_atom_site_label_1
_geom_angle_atom_site_label_2
_geom_angle_atom_site_label_3
_geom_angle
_geom_angle_site_symmetry_1
_geom_angle_site_symmetry_3
C1 Ru1 C1 180.0 3_665 .
C1 Ru1 P1B 91.6(4) 3_665 .
C1 Ru1 P1B 88.4(4) . .
C1 Ru1 P1B 88.4(4) 3_665 3_665
C1 Ru1 P1B 91.6(4) . 3_665
P1B Ru1 P1B 180.0(8) . 3_665
C1 Ru1 P2 90.83(10) 3_665 3_665
C1 Ru1 P2 89.17(10) . 3_665
P1B Ru1 P2 74.7(4) . 3_665
P1B Ru1 P2 105.3(4) 3_665 3_665
C1 Ru1 P2 89.17(10) 3_665 .
C1 Ru1 P2 90.83(10) . .
P1B Ru1 P2 105.3(4) . .
P1B Ru1 P2 74.7(4) 3_665 .
P2 Ru1 P2 180.00(5) 3_665 .
C1 Ru1 P1 90.34(10) 3_665 .
C1 Ru1 P1 89.66(10) . .
P1B Ru1 P1 21.1(4) . .
P1B Ru1 P1 158.9(4) 3_665 .
P2 Ru1 P1 95.71(4) 3_665 .
P2 Ru1 P1 84.29(4) . .
C1 Ru1 P1 89.66(10) 3_665 3_665
C1 Ru1 P1 90.34(10) . 3_665
P1B Ru1 P1 158.9(4) . 3_665
P1B Ru1 P1 21.1(4) 3_665 3_665
P2 Ru1 P1 84.29(4) 3_665 3_665
P2 Ru1 P1 95.71(4) . 3_665
P1 Ru1 P1 180.00(5) . 3_665
C1 Ru1 P2B 94.7(8) 3_665 3_665
C1 Ru1 P2B 85.3(8) . 3_665
P1B Ru1 P2B 86.5(9) . 3_665
P1B Ru1 P2B 93.5(9) 3_665 3_665
P2 Ru1 P2B 12.6(8) 3_665 3_665
P2 Ru1 P2B 167.4(8) . 3_665
P1 Ru1 P2B 107.6(8) . 3_665
P1 Ru1 P2B 72.4(8) 3_665 3_665
C1 Ru1 P2B 85.3(8) 3_665 .
C1 Ru1 P2B 94.7(8) . .
P1B Ru1 P2B 93.5(9) . .
P1B Ru1 P2B 86.5(9) 3_665 .
P2 Ru1 P2B 167.4(8) 3_665 .
P2 Ru1 P2B 12.6(8) . .
P1 Ru1 P2B 72.4(8) . .
P1 Ru1 P2B 107.6(8) 3_665 .
P2B Ru1 P2B 180.0(17) 3_665 .
C6 P1 C7 99.2(2) . .
C6 P1 C5 98.1(3) . .
C7 P1 C5 104.0(2) . .
C6 P1 Ru1 123.19(19) . .
C7 P1 Ru1 120.33(15) . .
C5 P1 Ru1 108.56(15) . .
C4 P2 C2 102.4(3) . .
C4 P2 C3 100.6(3) . .
C2 P2 C3 98.7(3) . .
C4 P2 Ru1 109.43(16) . .
C2 P2 Ru1 120.64(17) . .
C3 P2 Ru1 121.80(18) . .
Ru1 C1 H1A 109.5 . .
Ru1 C1 H1B 109.5 . .
Ru1 C1 H1C 109.5 . .
P2 C2 H2A 109.5 . .
P2 C2 H2B 109.5 . .
H2A C2 H2B 109.5 . .
P2 C2 H2C 109.5 . .
H2A C2 H2C 109.5 . .
H2B C2 H2C 109.5 . .
P2 C3 H3A 109.5 . .
P2 C3 H3B 109.5 . .
H3A C3 H3B 109.5 . .
P2 C3 H3C 109.5 . .
H3A C3 H3C 109.5 . .
H3B C3 H3C 109.5 . .
C5 C4 P2 110.9(3) . .
C5 C4 H4A 109.5 . .
P2 C4 H4A 109.5 . .
C5 C4 H4B 109.5 . .
P2 C4 H4B 109.5 . .
H4A C4 H4B 108.1 . .
C4 C5 P1 111.0(3) . .
C4 C5 H5A 109.4 . .
P1 C5 H5A 109.4 . .
C4 C5 H5B 109.4 . .
P1 C5 H5B 109.4 . .
H5A C5 H5B 108.0 . .
P1 C6 H6A 109.5 . .
P1 C6 H6B 109.5 . .
H6A C6 H6B 109.5 . .
P1 C6 H6C 109.5 . .
H6A C6 H6C 109.5 . .
H6B C6 H6C 109.5 . .
P1 C7 H7A 109.5 . .
P1 C7 H7B 109.5 . .
H7A C7 H7B 109.5 . .
P1 C7 H7C 109.5 . .
H7A C7 H7C 109.5 . .
H7B C7 H7C 109.5 . .
C8 Ru2 C8 180.00(16) . 3_566
C8 Ru2 P4 91.62(10) . 3_566
C8 Ru2 P4 88.38(10) 3_566 3_566
C8 Ru2 P4 88.38(10) . .
C8 Ru2 P4 91.62(10) 3_566 .
P4 Ru2 P4 180.000(15) 3_566 .
C8 Ru2 P3 89.95(12) . 3_566
C8 Ru2 P3 90.05(12) 3_566 3_566
P4 Ru2 P3 84.08(4) 3_566 3_566
P4 Ru2 P3 95.92(4) . 3_566
C8 Ru2 P3 90.05(12) . .
C8 Ru2 P3 89.95(12) 3_566 .
P4 Ru2 P3 95.92(4) 3_566 .
P4 Ru2 P3 84.08(4) . .
P3 Ru2 P3 180.0 3_566 .
C10 P3 C11 102.3(3) . .
C10 P3 C9 98.8(3) . .
C11 P3 C9 100.3(2) . .
C10 P3 Ru2 122.60(16) . .
C11 P3 Ru2 110.24(14) . .
C9 P3 Ru2 119.29(18) . .
C13 P4 C14 98.8(2) . .
C13 P4 C12 99.8(2) . .
C14 P4 C12 102.0(2) . .
C13 P4 Ru2 124.38(17) . .
C14 P4 Ru2 119.93(14) . .
C12 P4 Ru2 108.26(13) . .
P3 C10 H10A 109.5 . .
P3 C10 H10B 109.5 . .
H10A C10 H10B 109.5 . .
P3 C10 H10C 109.5 . .
H10A C10 H10C 109.5 . .
H10B C10 H10C 109.5 . .
C12 C11 P3 108.8(3) . .
C12 C11 H11A 109.9 . .
P3 C11 H11A 109.9 . .
C12 C11 H11B 109.9 . .
P3 C11 H11B 109.9 . .
H11A C11 H11B 108.3 . .
C11 C12 P4 108.4(3) . .
C11 C12 H12A 110.0 . .
P4 C12 H12A 110.0 . .
C11 C12 H12B 110.0 . .
P4 C12 H12B 110.0 . .
H12A C12 H12B 108.4 . .
P4 C13 H13A 109.5 . .
P4 C13 H13B 109.5 . .
H13A C13 H13B 109.5 . .
P4 C13 H13C 109.5 . .
H13A C13 H13C 109.5 . .
H13B C13 H13C 109.5 . .
P4 C14 H14A 109.5 . .
P4 C14 H14B 109.5 . .
H14A C14 H14B 109.5 . .
P4 C14 H14C 109.5 . .
H14A C14 H14C 109.5 . .
H14B C14 H14C 109.5 . .

loop_
_geom_bond_atom_site_label_1
_geom_bond_atom_site_label_2
_geom_bond_distance
_geom_bond_site_symmetry_2
Ru1 C1 2.236(3) 3_665
Ru1 C1 2.236(3) .
Ru1 P1B 2.278(14) .
Ru1 P1B 2.278(14) 3_665
Ru1 P2 2.2853(10) 3_665
Ru1 P2 2.2853(10) .
Ru1 P1 2.2856(10) .
Ru1 P1 2.2856(10) 3_665
Ru1 P2B 2.35(3) 3_665
Ru1 P2B 2.35(3) .
P1 C6 1.815(5) .
P1 C7 1.826(4) .
P1 C5 1.850(5) .
P2 C4 1.817(5) .
P2 C2 1.827(5) .
P2 C3 1.830(5) .
C1 H1A 0.9800 .
C1 H1B 0.9800 .
C1 H1C 0.9800 .
C2 H2A 0.9800 .
C2 H2B 0.9800 .
C2 H2C 0.9800 .
C3 H3A 0.9800 .
C3 H3B 0.9800 .
C3 H3C 0.9800 .
C4 C5 1.474(7) .
C4 H4A 0.9900 .
C4 H4B 0.9900 .
C5 H5A 0.9900 .
C5 H5B 0.9900 .
C6 H6A 0.9800 .
C6 H6B 0.9800 .
C6 H6C 0.9800 .
C7 H7A 0.9800 .
C7 H7B 0.9800 .
C7 H7C 0.9800 .
Ru2 C8 2.225(3) .
Ru2 C8 2.225(3) 3_566
Ru2 P4 2.2861(11) 3_566
Ru2 P4 2.2861(11) .
Ru2 P3 2.2954(11) 3_566
Ru2 P3 2.2954(11) .
P3 C10 1.817(5) .
P3 C11 1.828(4) .
P3 C9 1.846(5) .
P4 C13 1.816(4) .
P4 C14 1.831(4) .
P4 C12 1.863(4) .
C8 H8A 0.9800 .
C8 H8B 0.9800 .
C8 H8C 0.9800 .
C9 H9A 0.9800 .
C9 H9B 0.9800 .
C9 H9C 0.9800 .
C10 H10A 0.9800 .
C10 H10B 0.9800 .
C10 H10C 0.9800 .
C11 C12 1.535(6) .
C11 H11A 0.9900 .
C11 H11B 0.9900 .
C12 H12A 0.9900 .
C12 H12B 0.9900 .
C13 H13A 0.9800 .
C13 H13B 0.9800 .
C13 H13C 0.9800 .
C14 H14A 0.9800 .
C14 H14B 0.9800 .
C14 H14C 0.9800 .

loop_
_geom_torsion_atom_site_label_1
_geom_torsion_atom_site_label_2
_geom_torsion_atom_site_label_3
_geom_torsion_atom_site_label_4
_geom_torsion
_geom_torsion_site_symmetry_1
C1 Ru1 P1 C6 -148.1(2) 3_665
C1 Ru1 P1 C6 31.9(2) .
P1B Ru1 P1 C6 -54.5(10) .
P1B Ru1 P1 C6 125.5(10) 3_665
P2 Ru1 P1 C6 -57.2(2) 3_665
P2 Ru1 P1 C6 122.8(2) .
P1 Ru1 P1 C6 -104(100) 3_665
P2B Ru1 P1 C6 -53.0(9) 3_665
P2B Ru1 P1 C6 127.0(9) .
C1 Ru1 P1 C7 -20.9(2) 3_665
C1 Ru1 P1 C7 159.1(2) .
P1B Ru1 P1 C7 72.7(10) .
P1B Ru1 P1 C7 -107.3(10) 3_665
P2 Ru1 P1 C7 70.0(2) 3_665
P2 Ru1 P1 C7 -110.0(2) .
P1 Ru1 P1 C7 24(100) 3_665
P2B Ru1 P1 C7 74.2(9) 3_665
P2B Ru1 P1 C7 -105.8(9) .
C1 Ru1 P1 C5 98.5(2) 3_665
C1 Ru1 P1 C5 -81.5(2) .
P1B Ru1 P1 C5 -167.9(10) .
P1B Ru1 P1 C5 12.1(10) 3_665
P2 Ru1 P1 C5 -170.6(2) 3_665
P2 Ru1 P1 C5 9.4(2) .
P1 Ru1 P1 C5 143(100) 3_665
P2B Ru1 P1 C5 -166.4(9) 3_665
P2B Ru1 P1 C5 13.6(9) .
C1 Ru1 P2 C4 -79.3(2) 3_665
C1 Ru1 P2 C4 100.7(2) .
P1B Ru1 P2 C4 12.2(4) .
P1B Ru1 P2 C4 -167.8(4) 3_665
P2 Ru1 P2 C4 24(100) 3_665
P1 Ru1 P2 C4 11.2(2) .
P1 Ru1 P2 C4 -168.8(2) 3_665
P2B Ru1 P2 C4 172(4) 3_665
P2B Ru1 P2 C4 -8(4) .
C1 Ru1 P2 C2 162.4(3) 3_665
C1 Ru1 P2 C2 -17.6(3) .
P1B Ru1 P2 C2 -106.1(4) .
P1B Ru1 P2 C2 73.9(4) 3_665
P2 Ru1 P2 C2 -94(100) 3_665
P1 Ru1 P2 C2 -107.1(2) .
P1 Ru1 P2 C2 72.9(2) 3_665
P2B Ru1 P2 C2 54(4) 3_665
P2B Ru1 P2 C2 -126(4) .
C1 Ru1 P2 C3 37.4(3) 3_665
C1 Ru1 P2 C3 -142.6(3) .
P1B Ru1 P2 C3 128.8(5) .
P1B Ru1 P2 C3 -51.2(5) 3_665
P2 Ru1 P2 C3 141(100) 3_665
P1 Ru1 P2 C3 127.8(3) .
P1 Ru1 P2 C3 -52.2(3) 3_665
P2B Ru1 P2 C3 -71(4) 3_665
P2B Ru1 P2 C3 109(4) .
C2 P2 C4 C5 93.6(4) .
C3 P2 C4 C5 -165.0(4) .
Ru1 P2 C4 C5 -35.6(4) .
P2 C4 C5 P1 44.1(5) .
C6 P1 C5 C4 -163.1(4) .
C7 P1 C5 C4 95.3(4) .
Ru1 P1 C5 C4 -34.0(4) .
C8 Ru2 P3 C10 -143.4(3) .
C8 Ru2 P3 C10 36.6(3) 3_566
P4 Ru2 P3 C10 -51.8(3) 3_566
P4 Ru2 P3 C10 128.2(3) .
P3 Ru2 P3 C10 -38(100) 3_566
C8 Ru2 P3 C11 96.1(2) .
C8 Ru2 P3 C11 -83.9(2) 3_566
P4 Ru2 P3 C11 -172.22(18) 3_566
P4 Ru2 P3 C11 7.78(18) .
P3 Ru2 P3 C11 -159(100) 3_566
C8 Ru2 P3 C9 -19.0(2) .
C8 Ru2 P3 C9 161.0(2) 3_566
P4 Ru2 P3 C9 72.66(18) 3_566
P4 Ru2 P3 C9 -107.34(18) .
P3 Ru2 P3 C9 86(100) 3_566
C8 Ru2 P4 C13 42.0(2) .
C8 Ru2 P4 C13 -138.0(2) 3_566
P4 Ru2 P4 C13 -3(83) 3_566
P3 Ru2 P4 C13 -47.8(2) 3_566
P3 Ru2 P4 C13 132.2(2) .
C8 Ru2 P4 C14 169.4(2) .
C8 Ru2 P4 C14 -10.6(2) 3_566
P4 Ru2 P4 C14 125(100) 3_566
P3 Ru2 P4 C14 79.65(18) 3_566
P3 Ru2 P4 C14 -100.35(18) .
C8 Ru2 P4 C12 -74.32(19) .
C8 Ru2 P4 C12 105.68(19) 3_566
P4 Ru2 P4 C12 -119(100) 3_566
P3 Ru2 P4 C12 -164.10(16) 3_566
P3 Ru2 P4 C12 15.90(16) .
C10 P3 C11 C12 -167.4(3) .
C9 P3 C11 C12 91.2(3) .
Ru2 P3 C11 C12 -35.4(3) .
P3 C11 C12 P4 48.4(4) .
C13 P4 C12 C11 -173.2(3) .
C14 P4 C12 C11 85.5(3) .
Ru2 P4 C12 C11 -41.9(3) .
